data_4308507
loop_
_publ_author_name
'Motoharu Itoh'
'Jun Nakazawa'
'Kunihiro Maeda'
'Koji Kano'
'Tadashi Mizutani'
'Masahito Kodera'

_publ_section_title
;
Copper(II) Complexes of a Series of Polypyridine Ligands Possessing a
1,2-Bis(2-pyridyl)ethane Common Moiety: Incorporation and Hydrolysis of
Phosphate Esters
;
_journal_name_full 'Inorganic Chemistry'
_journal_page_first 691
_journal_page_last 702
_journal_paper_doi 10.1021/ic049240w
_journal_volume 44
_journal_year 2005
_chemical_formula_moiety 'C108 H132 Cl4 Cu6 N18 O40 P4 '
_chemical_formula_sum 'C108 H132 Cl4 Cu6 N18 O40 P4'
_chemical_formula_weight 2969.31
_space_group_IT_number 15
_symmetry_cell_setting monoclinic
_symmetry_Int_Tables_number 15
_symmetry_space_group_name_Hall '-C 2yc'
_symmetry_space_group_name_H-M 'C 1 2/c 1'
_cell_angle_alpha 90
_cell_angle_beta 96.844(4)
_cell_angle_gamma 90
_cell_formula_units_Z 4
_cell_length_a 18.221(4)
_cell_length_b 39.832(10)
_cell_length_c 22.519(6)
_cell_measurement_reflns_used 13966
_cell_measurement_temperature 223.1
_cell_measurement_theta_max 27.5
_cell_measurement_theta_min 3.0
_cell_volume 16227(7)
_computing_cell_refinement CrystalClear
_computing_data_collection CrystalClear
_computing_data_reduction CrystalStructure
_computing_publication_material 'CrystalStructure 3.6.0'
_computing_structure_refinement CRYSTALS
_computing_structure_solution SHELXS97
_diffrn_detector_area_resol_mean 7.31
_diffrn_measured_fraction_theta_full 0.9945
_diffrn_measured_fraction_theta_max 0.9945
_diffrn_measurement_device_type 'Rigaku Mercury'
_diffrn_measurement_method \w
_diffrn_radiation_type 'Mo K\a'
_diffrn_radiation_wavelength 0.7107
_diffrn_reflns_av_R_equivalents 0.055
_diffrn_reflns_limit_h_max 20
_diffrn_reflns_limit_h_min -23
_diffrn_reflns_limit_k_max 51
_diffrn_reflns_limit_k_min -47
_diffrn_reflns_limit_l_max 29
_diffrn_reflns_limit_l_min -29
_diffrn_reflns_number 134604
_diffrn_reflns_theta_full 27.48
_diffrn_reflns_theta_max 27.48
_exptl_absorpt_coefficient_mu 0.947
_exptl_absorpt_correction_T_max 0.910
_exptl_absorpt_correction_T_min 0.708
_exptl_absorpt_correction_type multi-scan
_exptl_absorpt_process_details 'Jacobson, R. (1998) Private communication'
_exptl_crystal_colour blue
_exptl_crystal_density_diffrn 1.215
_exptl_crystal_density_method 'not measured'
_exptl_crystal_description platelet
_exptl_crystal_F_000 6112.00
_exptl_crystal_size_max 0.40
_exptl_crystal_size_mid 0.20
_exptl_crystal_size_min 0.10
_refine_diff_density_max 2.47
_refine_diff_density_min -2.63
_refine_ls_extinction_method none
_refine_ls_goodness_of_fit_ref 1.699
_refine_ls_hydrogen_treatment refall
_refine_ls_number_parameters 830
_refine_ls_number_reflns 11009
_refine_ls_R_factor_gt 0.1080
_refine_ls_shift/su_max 0.3930
_refine_ls_structure_factor_coef F
_refine_ls_weighting_details 'w = 1/[0.0010Fo^2^ + 5.0000\s(Fo^2^) + 1.0000]'
_refine_ls_weighting_scheme calc
_refine_ls_wR_factor_ref 0.1260
_reflns_number_gt 11009
_reflns_number_total 18535
_reflns_threshold_expression F^2^>2.0\s(F^2^)
_cod_data_source_file ic049240wsi20040611_013029_4.cif
_cod_data_source_block '__CuLPyMePhPO'
_cod_original_cell_volume 16226.8(69)
_cod_original_formula_sum 'C108 H132 Cl4 Cu6 N18 O40 P4 '
_cod_database_code 4308507

loop_
_symmetry_equiv_pos_site_id
_symmetry_equiv_pos_as_xyz
1 +X,+Y,+Z
2 -X,+Y,1/2-Z
3 -X,-Y,-Z
4 +X,-Y,1/2+Z
5 1/2+X,1/2+Y,+Z
6 1/2-X,1/2+Y,1/2-Z
7 1/2-X,1/2-Y,-Z
8 1/2+X,1/2-Y,1/2+Z

loop_
_atom_site_label
_atom_site_type_symbol
_atom_site_fract_x
_atom_site_fract_y
_atom_site_fract_z
_atom_site_U_iso_or_equiv
_atom_site_adp_type
_atom_site_occupancy
_atom_site_symmetry_multiplicity
_atom_site_calc_flag
_atom_site_refinement_flags
_atom_site_disorder_assembly
_atom_site_disorder_group
Cu(1) Cu 0.02011(6) 0.11073(3) 0.51745(5) 0.0427(4) Uani 1.00 1 d . . .
Cu(2) Cu 0.18591(6) 0.15525(3) 0.39271(5) 0.0411(4) Uani 1.00 1 d . . .
Cu(3) Cu 0.08839(6) 0.21032(3) 0.54735(5) 0.0403(3) Uani 1.00 1 d . . .
Cl(1) Cl 0.3594(2) 0.17933(9) 0.1372(2) 0.0709(11) Uani 1.00 1 d . . .
Cl(2) Cl 0.5000 0.47793(12) 0.2500 0.100(2) Uani 1.00 2 d S . .
Cl(3) Cl 0.0000 0.3541(3) 0.2500 0.2062 Uiso 1.00 2 d S . .
P(1) P 0.17852(13) 0.14620(7) 0.53134(11) 0.0402(8) Uani 1.00 1 d . . .
P(2) P 0.02815(13) 0.16841(6) 0.43063(11) 0.0377(7) Uani 1.00 1 d . . .
O(1) O 0.1143(3) 0.1279(2) 0.5531(3) 0.047(2) Uani 1.00 1 d . . .
O(2) O 0.1956(3) 0.1347(2) 0.4709(3) 0.045(2) Uani 1.00 1 d . . .
O(3) O 0.1738(3) 0.1840(2) 0.5374(3) 0.042(2) Uani 1.00 1 d . . .
O(4) O 0.2502(3) 0.1373(2) 0.5786(3) 0.050(2) Uani 1.00 1 d . . .
O(5) O 0.0219(3) 0.1309(2) 0.4398(3) 0.045(2) Uani 1.00 1 d . . .
O(6) O 0.0939(3) 0.1787(2) 0.3998(3) 0.041(2) Uani 1.00 1 d . . .
O(7) O 0.0185(3) 0.1883(2) 0.4863(3) 0.044(2) Uani 1.00 1 d . . .
O(8) O -0.0460(3) 0.1766(2) 0.3844(3) 0.047(2) Uani 1.00 1 d . . .
O(9) O 0.2958(5) 0.1625(3) 0.1517(5) 0.125(4) Uani 1.00 1 d . . .
O(10) O 0.3859(4) 0.1654(3) 0.0867(4) 0.106(4) Uani 1.00 1 d . . .
O(11) O 0.3346(7) 0.2123(3) 0.1213(7) 0.175(6) Uani 1.00 1 d . . .
O(12) O 0.4157(5) 0.1816(3) 0.1851(4) 0.099(4) Uani 1.00 1 d . . .
O(13) O 0.5000 0.4439(3) 0.2500 0.130(6) Uani 1.00 2 d S . .
O(14) O 0.5207(7) 0.4952(2) 0.2033(4) 0.137(5) Uani 1.00 1 d . . .
O(15) O 0.416(2) 0.4775(9) 0.207(2) 0.2051 Uiso 0.50 1 d P . .
O(16) O 0.0308(9) 0.3561(5) 0.1883(8) 0.0937 Uiso 0.50 1 d P . .
O(17) O 0.0000 0.3892(4) 0.2500 0.1015 Uiso 1.00 2 d S . .
O(18) O -0.0680(10) 0.3383(5) 0.2387(8) 0.2202 Uiso 1.00 1 d . . .
O(19) O 0.1864(10) 0.3390(5) 0.0840(8) 0.2342 Uiso 1.00 1 d . . .
O(20) O 0.2823(10) 0.3296(5) 0.1170(8) 0.2249 Uiso 1.00 1 d . . .
O(21) O 0.2396(8) 0.3104(4) 0.0366(7) 0.1832 Uiso 1.00 1 d . . .
O(22) O 0.2241(10) 0.3638(5) 0.1615(8) 0.2397 Uiso 1.00 1 d . . .
N(1) N -0.0901(5) 0.1032(2) 0.5042(4) 0.052(3) Uani 1.00 1 d . . .
N(2) N 0.0058(5) 0.0928(2) 0.6010(4) 0.052(3) Uani 1.00 1 d . . .
N(3) N 0.0681(4) 0.0578(2) 0.5146(4) 0.046(3) Uani 1.00 1 d . . .
N(4) N 0.1342(4) 0.1161(2) 0.3237(3) 0.043(3) Uani 1.00 1 d . . .
N(5) N 0.1913(5) 0.1784(2) 0.3106(4) 0.051(3) Uani 1.00 1 d . . .
N(6) N 0.2949(4) 0.1507(2) 0.3897(4) 0.051(3) Uani 1.00 1 d . . .
N(7) N 0.1242(4) 0.2183(2) 0.6356(4) 0.050(3) Uani 1.00 1 d . . .
N(8) N 0.0035(4) 0.2399(2) 0.5688(4) 0.049(3) Uani 1.00 1 d . . .
N(9) N 0.1020(4) 0.2566(2) 0.4918(3) 0.039(2) Uani 1.00 1 d . . .
C(1) C -0.1351(6) 0.1155(3) 0.4580(5) 0.068(4) Uani 1.00 1 d . . .
C(2) C -0.2092(7) 0.1105(4) 0.4519(7) 0.098(6) Uani 1.00 1 d . . .
C(3) C -0.2367(8) 0.0920(4) 0.4996(9) 0.108(6) Uani 1.00 1 d . . .
C(4) C -0.1918(7) 0.0804(4) 0.5467(7) 0.082(5) Uani 1.00 1 d . . .
C(5) C -0.1181(6) 0.0868(3) 0.5469(5) 0.055(4) Uani 1.00 1 d . . .
C(6) C -0.0650(6) 0.0733(3) 0.5968(5) 0.066(4) Uani 1.00 1 d . . .
C(7) C 0.0012(7) 0.1219(3) 0.6433(5) 0.080(5) Uani 1.00 1 d . . .
C(8) C 0.0684(6) 0.0711(3) 0.6214(5) 0.060(4) Uani 1.00 1 d . . .
C(9) C 0.0840(6) 0.0461(3) 0.5708(5) 0.054(4) Uani 1.00 1 d . . .
C(10) C 0.1114(6) 0.0145(3) 0.5833(6) 0.068(4) Uani 1.00 1 d . . .
C(11) C 0.1293(7) -0.0048(3) 0.5379(6) 0.079(5) Uani 1.00 1 d . . .
C(12) C 0.1171(6) 0.0068(3) 0.4813(5) 0.065(4) Uani 1.00 1 d . . .
C(13) C 0.0842(6) 0.0387(3) 0.4701(5) 0.051(3) Uani 1.00 1 d . . .
C(14) C 0.0703(6) 0.0524(3) 0.4083(4) 0.052(3) Uani 1.00 1 d . . .
C(15) C 0.1413(6) 0.0659(3) 0.3891(5) 0.061(4) Uani 1.00 1 d . . .
C(16) C 0.1274(6) 0.0823(3) 0.3265(5) 0.054(4) Uani 1.00 1 d . . .
C(17) C 0.1041(7) 0.0634(3) 0.2762(5) 0.068(4) Uani 1.00 1 d . . .
C(18) C 0.0849(7) 0.0786(3) 0.2236(5) 0.076(5) Uani 1.00 1 d . . .
C(19) C 0.0907(6) 0.1135(3) 0.2205(5) 0.065(4) Uani 1.00 1 d . . .
C(20) C 0.1161(5) 0.1316(3) 0.2708(4) 0.047(3) Uani 1.00 1 d . . .
C(21) C 0.1231(6) 0.1683(3) 0.2717(4) 0.055(4) Uani 1.00 1 d . . .
C(22) C 0.1951(7) 0.2152(3) 0.3185(5) 0.066(4) Uani 1.00 1 d . . .
C(23) C 0.2585(6) 0.1667(3) 0.2874(5) 0.067(4) Uani 1.00 1 d . . .
C(24) C 0.3181(6) 0.1574(3) 0.3369(6) 0.058(4) Uani 1.00 1 d . . .
C(25) C 0.3936(7) 0.1545(3) 0.3286(7) 0.077(5) Uani 1.00 1 d . . .
C(26) C 0.4421(7) 0.1451(4) 0.3742(8) 0.087(5) Uani 1.00 1 d . . .
C(27) C 0.4188(6) 0.1392(4) 0.4280(8) 0.092(6) Uani 1.00 1 d . . .
C(28) C 0.3455(6) 0.1422(3) 0.4355(6) 0.068(4) Uani 1.00 1 d . . .
C(29) C 0.1720(6) 0.2001(3) 0.6703(5) 0.063(4) Uani 1.00 1 d . . .
C(30) C 0.1866(8) 0.2065(4) 0.7291(6) 0.093(6) Uani 1.00 1 d . . .
C(31) C 0.1523(8) 0.2326(5) 0.7534(6) 0.093(6) Uani 1.00 1 d . . .
C(32) C 0.1031(7) 0.2515(4) 0.7197(5) 0.077(5) Uani 1.00 1 d . . .
C(33) C 0.0893(6) 0.2426(3) 0.6611(5) 0.057(4) Uani 1.00 1 d . . .
C(34) C 0.0353(6) 0.2626(3) 0.6180(5) 0.059(4) Uani 1.00 1 d . . .
C(35) C -0.0561(6) 0.2180(3) 0.5891(6) 0.076(4) Uani 1.00 1 d . . .
C(36) C -0.0237(5) 0.2591(3) 0.5156(5) 0.051(3) Uani 1.00 1 d . . .
C(37) C 0.0381(5) 0.2730(3) 0.4844(4) 0.045(3) Uani 1.00 1 d . . .
C(38) C 0.0263(6) 0.3010(3) 0.4494(5) 0.060(4) Uani 1.00 1 d . . .
C(39) C 0.0808(7) 0.3115(3) 0.4179(6) 0.078(5) Uani 1.00 1 d . . .
C(40) C 0.1482(6) 0.2940(3) 0.4241(5) 0.063(4) Uani 1.00 1 d . . .
C(41) C 0.1567(5) 0.2660(3) 0.4613(4) 0.044(3) Uani 1.00 1 d . . .
C(42) C 0.2279(5) 0.2468(2) 0.4694(4) 0.043(3) Uani 1.00 1 d . . .
C(43) C 0.2819(6) 0.1069(3) 0.5894(5) 0.056(4) Uani 1.00 1 d . . .
C(44) C 0.3359(8) 0.1052(3) 0.6354(7) 0.103(5) Uani 1.00 1 d . . .
C(45) C 0.3733(11) 0.0762(5) 0.6508(10) 0.167(9) Uani 1.00 1 d . . .
C(46) C 0.3537(10) 0.0467(5) 0.6172(10) 0.153(8) Uani 1.00 1 d . . .
C(47) C 0.2973(8) 0.0489(4) 0.5699(8) 0.108(6) Uani 1.00 1 d . . .
C(48) C 0.2603(6) 0.0790(3) 0.5565(6) 0.069(4) Uani 1.00 1 d . . .
C(49) C -0.0692(5) 0.2084(3) 0.3688(4) 0.041(3) Uani 1.00 1 d . . .
C(50) C -0.1413(6) 0.2167(3) 0.3758(5) 0.064(4) Uani 1.00 1 d . . .
C(51) C -0.1683(7) 0.2478(4) 0.3570(6) 0.084(5) Uani 1.00 1 d . . .
C(52) C -0.1256(8) 0.2702(3) 0.3308(6) 0.079(5) Uani 1.00 1 d . . .
C(53) C -0.0564(7) 0.2618(3) 0.3246(5) 0.066(4) Uani 1.00 1 d . . .
C(54) C -0.0276(6) 0.2306(3) 0.3431(5) 0.056(4) Uani 1.00 1 d . . .
H(1) H -0.1153 0.1284 0.4283 0.082 Uiso 1.00 1 c R . .
H(2) H -0.2391 0.1174 0.4166 0.117 Uiso 1.00 1 c R . .
H(3) H -0.2888 0.0893 0.4968 0.133 Uiso 1.00 1 c R . .
H(4) H -0.2104 0.0677 0.5774 0.100 Uiso 1.00 1 c R . .
H(5) H -0.0857 0.0749 0.6335 0.080 Uiso 1.00 1 c R . .
H(6) H -0.0546 0.0505 0.5890 0.080 Uiso 1.00 1 c R . .
H(7) H 0.0455 0.1347 0.6462 0.098 Uiso 1.00 1 c R . .
H(8) H -0.0395 0.1358 0.6288 0.098 Uiso 1.00 1 c R . .
H(9) H -0.0059 0.1134 0.6816 0.098 Uiso 1.00 1 c R . .
H(10) H 0.0578 0.0588 0.6555 0.071 Uiso 1.00 1 c R . .
H(11) H 0.1119 0.0841 0.6314 0.071 Uiso 1.00 1 c R . .
H(12) H 0.1198 0.0074 0.6237 0.081 Uiso 1.00 1 c R . .
H(13) H 0.1508 -0.0263 0.5459 0.095 Uiso 1.00 1 c R . .
H(14) H 0.1288 -0.0066 0.4488 0.078 Uiso 1.00 1 c R . .
H(15) H 0.0499 0.0356 0.3813 0.062 Uiso 1.00 1 c R . .
H(16) H 0.0364 0.0705 0.4085 0.062 Uiso 1.00 1 c R . .
H(17) H 0.1744 0.0476 0.3873 0.072 Uiso 1.00 1 c R . .
H(18) H 0.1628 0.0819 0.4172 0.072 Uiso 1.00 1 c R . .
H(19) H 0.1003 0.0396 0.2788 0.080 Uiso 1.00 1 c R . .
H(20) H 0.0704 0.0658 0.1887 0.090 Uiso 1.00 1 c R . .
H(21) H 0.0756 0.1254 0.1846 0.077 Uiso 1.00 1 c R . .
H(22) H 0.1278 0.1759 0.2323 0.066 Uiso 1.00 1 c R . .
H(23) H 0.0808 0.1784 0.2852 0.066 Uiso 1.00 1 c R . .
H(24) H 0.1971 0.2251 0.2803 0.081 Uiso 1.00 1 c R . .
H(25) H 0.1527 0.2232 0.3348 0.081 Uiso 1.00 1 c R . .
H(26) H 0.2383 0.2211 0.3443 0.081 Uiso 1.00 1 c R . .
H(27) H 0.2471 0.1477 0.2625 0.083 Uiso 1.00 1 c R . .
H(28) H 0.2758 0.1844 0.2644 0.083 Uiso 1.00 1 c R . .
H(29) H 0.4102 0.1598 0.2912 0.096 Uiso 1.00 1 c R . .
H(30) H 0.4928 0.1430 0.3691 0.107 Uiso 1.00 1 c R . .
H(31) H 0.4526 0.1331 0.4617 0.108 Uiso 1.00 1 c R . .
H(32) H 0.3279 0.1370 0.4725 0.082 Uiso 1.00 1 c R . .
H(33) H 0.1967 0.1826 0.6521 0.075 Uiso 1.00 1 c R . .
H(34) H 0.2221 0.1936 0.7538 0.109 Uiso 1.00 1 c R . .
H(35) H 0.1608 0.2374 0.7949 0.113 Uiso 1.00 1 c R . .
H(36) H 0.0790 0.2701 0.7355 0.093 Uiso 1.00 1 c R . .
H(37) H -0.0031 0.2722 0.6375 0.072 Uiso 1.00 1 c R . .
H(38) H 0.0624 0.2799 0.6014 0.072 Uiso 1.00 1 c R . .
H(39) H -0.0381 0.2054 0.6235 0.092 Uiso 1.00 1 c R . .
H(40) H -0.0944 0.2326 0.5985 0.092 Uiso 1.00 1 c R . .
H(41) H -0.0750 0.2032 0.5579 0.092 Uiso 1.00 1 c R . .
H(42) H -0.0526 0.2447 0.4884 0.061 Uiso 1.00 1 c R . .
H(43) H -0.0536 0.2769 0.5271 0.061 Uiso 1.00 1 c R . .
H(44) H -0.0195 0.3127 0.4461 0.072 Uiso 1.00 1 c R . .
H(45) H 0.0738 0.3307 0.3927 0.090 Uiso 1.00 1 c R . .
H(46) H 0.1878 0.3018 0.4039 0.074 Uiso 1.00 1 c R . .
H(47) H 0.2165 0.2235 0.4655 0.051 Uiso 1.00 1 c R . .
H(48) H 0.2576 0.2532 0.4394 0.051 Uiso 1.00 1 c R . .
H(49) H 0.3497 0.1242 0.6597 0.117 Uiso 1.00 1 c R . .
H(50) H 0.4200 0.0760 0.6745 0.188 Uiso 1.00 1 c R . .
H(51) H 0.3746 0.0259 0.6308 0.174 Uiso 1.00 1 c R . .
H(52) H 0.2812 0.0297 0.5472 0.126 Uiso 1.00 1 c R . .
H(53) H 0.2231 0.0808 0.5233 0.082 Uiso 1.00 1 c R . .
H(54) H -0.1715 0.2012 0.3939 0.076 Uiso 1.00 1 c R . .
H(55) H -0.2175 0.2541 0.3620 0.098 Uiso 1.00 1 c R . .
H(56) H -0.1446 0.2915 0.3176 0.092 Uiso 1.00 1 c R . .
H(57) H -0.0261 0.2772 0.3064 0.079 Uiso 1.00 1 c R . .
H(58) H 0.0216 0.2248 0.3374 0.066 Uiso 1.00 1 c R . .

loop_
_atom_site_aniso_label
_atom_site_aniso_U_11
_atom_site_aniso_U_22
_atom_site_aniso_U_33
_atom_site_aniso_U_12
_atom_site_aniso_U_13
_atom_site_aniso_U_23
Cu(1) 0.0533(7) 0.0400(8) 0.0353(7) -0.0132(6) 0.0073(5) 0.0024(6)
Cu(2) 0.0440(6) 0.0457(8) 0.0350(7) -0.0023(6) 0.0099(5) 0.0058(6)
Cu(3) 0.0403(6) 0.0427(8) 0.0377(7) -0.0079(5) 0.0033(5) -0.0069(6)
Cl(1) 0.050(2) 0.089(3) 0.077(2) -0.007(2) 0.021(2) -0.011(2)
Cl(2) 0.202(6) 0.036(3) 0.076(3) 0.0000 0.075(4) 0.0000
P(1) 0.045(1) 0.041(2) 0.034(1) -0.0065(12) 0.0007(11) 0.0042(12)
P(2) 0.0413(13) 0.039(2) 0.033(1) -0.0070(11) 0.0025(11) -0.0014(12)
O(1) 0.055(4) 0.056(5) 0.030(4) -0.019(3) 0.006(3) 0.006(3)
O(2) 0.054(4) 0.044(4) 0.037(4) 0.005(3) 0.007(3) 0.005(3)
O(3) 0.038(3) 0.043(4) 0.045(4) -0.007(3) 0.001(3) 0.000(3)
O(4) 0.054(4) 0.044(4) 0.047(4) -0.004(3) -0.010(3) 0.007(3)
O(5) 0.062(4) 0.036(4) 0.035(4) -0.013(3) 0.001(3) 0.002(3)
O(6) 0.044(3) 0.040(4) 0.041(4) 0.001(3) 0.011(3) 0.008(3)
O(7) 0.045(4) 0.046(4) 0.041(4) -0.011(3) 0.008(3) -0.014(3)
O(8) 0.046(4) 0.043(4) 0.047(4) -0.009(3) -0.014(3) -0.001(3)
O(9) 0.103(7) 0.173(11) 0.105(8) -0.061(7) 0.038(6) -0.009(8)
O(10) 0.080(6) 0.181(11) 0.057(6) 0.031(6) 0.013(5) -0.020(6)
O(11) 0.131(10) 0.092(9) 0.30(2) 0.008(8) 0.011(10) -0.005(11)
O(12) 0.076(6) 0.144(9) 0.074(6) -0.010(6) -0.003(5) -0.009(6)
O(13) 0.30(2) 0.045(9) 0.057(8) 0.0000 0.074(11) 0.0000
O(14) 0.30(1) 0.052(6) 0.083(7) -0.009(8) 0.117(8) -0.002(5)
N(1) 0.062(5) 0.049(6) 0.046(5) -0.015(4) 0.014(5) -0.000(5)
N(2) 0.066(6) 0.052(6) 0.042(5) -0.013(5) 0.018(4) 0.004(5)
N(3) 0.062(5) 0.043(5) 0.032(5) -0.010(4) 0.008(4) 0.004(4)
N(4) 0.054(5) 0.043(6) 0.031(5) -0.003(4) 0.005(4) -0.000(4)
N(5) 0.070(6) 0.045(6) 0.043(5) 0.004(4) 0.021(5) 0.008(4)
N(6) 0.039(4) 0.064(6) 0.051(6) -0.005(4) 0.008(4) -0.003(5)
N(7) 0.051(5) 0.057(6) 0.043(5) -0.012(4) 0.005(4) -0.002(5)
N(8) 0.039(4) 0.062(6) 0.045(5) -0.009(4) 0.008(4) -0.016(5)
N(9) 0.035(4) 0.039(5) 0.042(5) -0.009(4) -0.004(4) 0.002(4)
C(1) 0.057(7) 0.075(9) 0.073(9) -0.019(6) 0.011(6) 0.015(7)
C(2) 0.062(8) 0.14(1) 0.094(11) 0.005(9) 0.000(8) 0.028(10)
C(3) 0.065(9) 0.12(1) 0.14(2) -0.021(9) 0.046(10) -0.001(12)
C(4) 0.065(8) 0.088(11) 0.097(11) -0.007(7) 0.030(8) 0.018(9)
C(5) 0.061(7) 0.052(7) 0.054(7) -0.012(6) 0.016(6) -0.006(6)
C(6) 0.080(8) 0.052(8) 0.069(8) -0.020(6) 0.026(7) 0.003(6)
C(7) 0.122(11) 0.076(9) 0.048(7) -0.019(8) 0.033(7) -0.007(7)
C(8) 0.085(8) 0.055(8) 0.038(6) -0.027(6) -0.001(6) 0.014(6)
C(9) 0.070(7) 0.049(7) 0.044(7) -0.015(6) 0.012(6) 0.003(6)
C(10) 0.092(9) 0.049(8) 0.061(8) 0.005(7) 0.001(7) 0.021(7)
C(11) 0.125(11) 0.042(8) 0.072(9) 0.011(7) 0.021(8) 0.009(7)
C(12) 0.095(8) 0.045(8) 0.055(8) -0.004(6) 0.009(7) -0.003(6)
C(13) 0.069(7) 0.035(7) 0.049(7) -0.014(5) 0.010(6) -0.003(6)
C(14) 0.068(7) 0.050(7) 0.036(6) -0.007(6) 0.003(5) -0.004(5)
C(15) 0.076(7) 0.055(8) 0.049(7) -0.009(6) -0.006(6) 0.005(6)
C(16) 0.064(7) 0.056(8) 0.041(6) -0.002(6) 0.001(5) 0.005(6)
C(17) 0.108(9) 0.054(8) 0.039(7) -0.013(7) 0.001(7) -0.008(6)
C(18) 0.117(10) 0.069(10) 0.041(7) -0.007(8) -0.004(7) -0.017(7)
C(19) 0.076(8) 0.086(10) 0.031(6) 0.002(7) -0.003(6) 0.010(6)
C(20) 0.048(6) 0.061(8) 0.032(6) 0.004(5) 0.002(5) 0.006(5)
C(21) 0.064(7) 0.068(8) 0.032(6) 0.003(6) 0.002(5) 0.012(6)
C(22) 0.102(9) 0.044(7) 0.056(7) -0.010(6) 0.029(6) 0.014(6)
C(23) 0.086(8) 0.071(9) 0.050(7) -0.014(7) 0.033(6) -0.002(6)
C(24) 0.054(6) 0.049(7) 0.073(8) -0.009(5) 0.023(6) -0.005(6)
C(25) 0.069(8) 0.063(9) 0.108(11) -0.016(7) 0.050(8) -0.002(8)
C(26) 0.049(8) 0.096(12) 0.122(13) -0.009(7) 0.028(9) -0.013(10)
C(27) 0.047(7) 0.104(12) 0.12(1) 0.003(7) -0.006(8) -0.018(10)
C(28) 0.044(6) 0.088(10) 0.072(9) 0.002(6) 0.006(6) -0.004(7)
C(29) 0.078(8) 0.069(9) 0.039(7) -0.013(7) -0.004(6) 0.002(6)
C(30) 0.090(10) 0.13(1) 0.056(9) -0.008(9) -0.010(8) 0.009(9)
C(31) 0.102(11) 0.14(2) 0.037(8) -0.015(10) 0.019(8) -0.020(9)
C(32) 0.069(8) 0.122(12) 0.041(7) -0.008(8) 0.012(6) -0.020(8)
C(33) 0.051(6) 0.078(9) 0.046(7) -0.025(6) 0.015(5) -0.016(6)
C(34) 0.058(6) 0.067(8) 0.055(7) -0.002(6) 0.018(6) -0.021(6)
C(35) 0.063(7) 0.087(10) 0.081(9) 0.006(7) 0.027(7) -0.012(8)
C(36) 0.048(6) 0.049(7) 0.056(7) 0.002(5) 0.005(5) -0.019(6)
C(37) 0.044(6) 0.042(7) 0.047(6) -0.012(5) 0.000(5) -0.008(5)
C(38) 0.043(6) 0.061(8) 0.076(9) -0.006(6) 0.003(6) 0.005(7)
C(39) 0.080(9) 0.058(8) 0.088(10) -0.009(7) -0.028(8) 0.024(7)
C(40) 0.046(6) 0.070(8) 0.068(8) -0.013(6) -0.006(6) 0.019(7)
C(41) 0.042(5) 0.044(7) 0.042(6) -0.012(5) -0.007(5) -0.001(5)
C(42) 0.050(6) 0.040(6) 0.037(6) -0.015(5) 0.001(4) -0.003(5)
C(43) 0.052(6) 0.054(8) 0.057(7) -0.004(6) -0.010(5) 0.020(6)
C(44) 0.107(10) 0.058(9) 0.128(13) 0.002(8) -0.049(10) 0.022(9)
C(45) 0.16(2) 0.11(2) 0.20(2) 0.01(1) -0.10(2) 0.04(2)
C(46) 0.14(2) 0.080(13) 0.22(2) 0.012(11) -0.07(2) 0.04(1)
C(47) 0.090(10) 0.072(11) 0.15(2) 0.002(8) -0.019(10) 0.005(10)
C(48) 0.071(8) 0.047(8) 0.088(10) 0.009(6) 0.001(7) 0.014(7)
C(49) 0.041(5) 0.041(6) 0.039(6) -0.001(5) -0.004(4) -0.010(5)
C(50) 0.061(7) 0.071(9) 0.058(8) -0.005(6) 0.006(6) -0.016(7)
C(51) 0.056(8) 0.083(11) 0.107(11) 0.028(8) -0.013(8) -0.012(9)
C(52) 0.081(9) 0.059(9) 0.089(10) 0.018(8) -0.016(8) -0.005(8)
C(53) 0.074(8) 0.051(8) 0.072(9) -0.001(6) 0.001(7) 0.013(6)
C(54) 0.060(7) 0.043(7) 0.063(7) 0.001(6) -0.002(6) 0.003(6)

loop_
_atom_type_symbol
_atom_type_description
_atom_type_scat_dispersion_real
_atom_type_scat_dispersion_imag
_atom_type_scat_source
C C 0.003 0.002
;
International Tables for Crystallography
(1992, Vol. C, Tables 4.2.6.8 and 6.1.1.4)
;
H H 0.000 0.000
;
International Tables for Crystallography
(1992, Vol. C, Table 6.1.1.4)
;
Cl Cl 0.148 0.159
;
International Tables for Crystallography
(1992, Vol. C, Tables 4.2.6.8 and 6.1.1.4)
;
Cu Cu 0.320 1.265
;
International Tables for Crystallography
(1992, Vol. C, Tables 4.2.6.8 and 6.1.1.4)
;
N N 0.006 0.003
;
International Tables for Crystallography
(1992, Vol. C, Tables 4.2.6.8 and 6.1.1.4)
;
O O 0.011 0.006
;
International Tables for Crystallography
(1992, Vol. C, Tables 4.2.6.8 and 6.1.1.4)
;
P P 0.102 0.094
;
International Tables for Crystallography
(1992, Vol. C, Tables 4.2.6.8 and 6.1.1.4)
;

loop_
_geom_angle_atom_site_label_1
_geom_angle_atom_site_label_2
_geom_angle_atom_site_label_3
_geom_angle
_geom_angle_publ_flag
_geom_angle_site_symmetry_1
_geom_angle_site_symmetry_2
_geom_angle_site_symmetry_3
O(5) Cu(1) O(1) 96.9(3) ? . . .
N(1) Cu(1) O(1) 159.0(3) ? . . .
N(2) Cu(1) O(1) 86.9(3) ? . . .
N(3) Cu(1) O(1) 90.8(3) ? . . .
Cu(1) O(1) P(1) 136.1(4) ? . . .
N(1) Cu(1) O(5) 92.9(3) ? . . .
N(2) Cu(1) O(5) 172.5(3) ? . . .
N(3) Cu(1) O(5) 108.1(3) ? . . .
Cu(1) O(5) P(2) 122.9(4) ? . . .
N(2) Cu(1) N(1) 81.5(3) ? . . .
N(3) Cu(1) N(1) 103.7(3) ? . . .
Cu(1) N(1) C(5) 115.6(7) ? . . .
Cu(1) N(1) C(1) 124.6(8) ? . . .
N(3) Cu(1) N(2) 78.3(3) ? . . .
Cu(1) N(2) C(8) 108.3(6) ? . . .
Cu(1) N(2) C(6) 108.9(6) ? . . .
Cu(1) N(2) C(7) 109.5(7) ? . . .
Cu(1) N(3) C(9) 109.5(7) ? . . .
Cu(1) N(3) C(13) 132.4(7) ? . . .
O(6) Cu(2) O(2) 96.7(3) ? . . .
N(4) Cu(2) O(2) 108.1(3) ? . . .
N(5) Cu(2) O(2) 172.0(3) ? . . .
N(6) Cu(2) O(2) 90.5(3) ? . . .
Cu(2) O(2) P(1) 133.5(4) ? . . .
N(4) Cu(2) O(6) 95.3(3) ? . . .
N(5) Cu(2) O(6) 89.6(3) ? . . .
N(6) Cu(2) O(6) 156.2(3) ? . . .
Cu(2) O(6) P(2) 130.2(4) ? . . .
N(5) Cu(2) N(4) 76.1(3) ? . . .
N(6) Cu(2) N(4) 104.0(3) ? . . .
Cu(2) N(4) C(16) 131.9(6) ? . . .
Cu(2) N(4) C(20) 108.8(6) ? . . .
N(6) Cu(2) N(5) 81.8(3) ? . . .
Cu(2) N(5) C(21) 106.3(6) ? . . .
Cu(2) N(5) C(22) 109.8(6) ? . . .
Cu(2) N(5) C(23) 107.9(6) ? . . .
Cu(2) N(6) C(24) 115.5(6) ? . . .
Cu(2) N(6) C(28) 126.2(8) ? . . .
O(7) Cu(3) O(3) 98.2(3) ? . . .
N(7) Cu(3) O(3) 91.7(3) ? . . .
N(8) Cu(3) O(3) 172.6(3) ? . . .
N(9) Cu(3) O(3) 103.7(3) ? . . .
Cu(3) O(3) P(1) 127.7(3) ? . . .
N(7) Cu(3) O(7) 148.8(3) ? . . .
N(8) Cu(3) O(7) 88.7(3) ? . . .
N(9) Cu(3) O(7) 94.7(3) ? . . .
Cu(3) O(7) P(2) 133.2(4) ? . . .
N(8) Cu(3) N(7) 81.0(3) ? . . .
N(9) Cu(3) N(7) 111.7(3) ? . . .
Cu(3) N(7) C(33) 114.9(7) ? . . .
Cu(3) N(7) C(29) 127.1(8) ? . . .
N(9) Cu(3) N(8) 78.3(3) ? . . .
Cu(3) N(8) C(34) 106.6(5) ? . . .
Cu(3) N(8) C(36) 107.5(6) ? . . .
Cu(3) N(8) C(35) 109.3(7) ? . . .
Cu(3) N(9) C(37) 108.6(6) ? . . .
Cu(3) N(9) C(41) 131.0(6) ? . . .
O(10) Cl(1) O(9) 111.7(6) ? . . .
O(11) Cl(1) O(9) 104.6(7) ? . . .
O(12) Cl(1) O(9) 113.7(6) ? . . .
O(11) Cl(1) O(10) 106.9(8) ? . . .
O(12) Cl(1) O(10) 111.1(5) ? . . .
O(12) Cl(1) O(11) 108.4(7) ? . . .
O(14) Cl(2) O(13) 120.7(4) ? . . .
O(14) Cl(2) O(13) 120.7(4) ? 65502 . .
O(15) Cl(2) O(13) 89(1) ? . . .
O(15) Cl(2) O(13) 89(1) ? 65502 . .
O(14) Cl(2) O(14) 118.6(7) ? 65502 . .
O(15) Cl(2) O(14) 82(1) ? . . .
O(15) Cl(2) O(14) 97(1) ? 65502 . .
O(15) Cl(2) O(14) 97(1) ? . . 65502
O(15) Cl(2) O(14) 82(1) ? 65502 . 65502
O(15) Cl(2) O(15) 178(1) ? 65502 . .
O(16) Cl(3) O(16) 174(1) ? 55502 . .
O(17) Cl(3) O(16) 87.1(8) ? . . .
O(18) Cl(3) O(16) 105(1) ? . . .
O(18) Cl(3) O(16) 77(1) ? 55502 . .
O(17) Cl(3) O(16) 87.1(8) ? . . 55502
O(18) Cl(3) O(16) 77(1) ? . . 55502
O(18) Cl(3) O(16) 105(1) ? 55502 . 55502
O(18) Cl(3) O(17) 116.9(9) ? . . .
O(18) Cl(3) O(17) 116.9(9) ? 55502 . .
O(18) Cl(3) O(18) 126(1) ? 55502 . .
O(2) P(1) O(1) 113.5(4) ? . . .
O(3) P(1) O(1) 113.4(4) ? . . .
O(4) P(1) O(1) 106.0(3) ? . . .
O(3) P(1) O(2) 113.9(4) ? . . .
O(4) P(1) O(2) 106.9(3) ? . . .
O(4) P(1) O(3) 102.0(3) ? . . .
P(1) O(4) C(43) 127.3(6) ? . . .
O(6) P(2) O(5) 114.1(4) ? . . .
O(7) P(2) O(5) 112.7(4) ? . . .
O(8) P(2) O(5) 102.3(3) ? . . .
O(7) P(2) O(6) 114.6(3) ? . . .
O(8) P(2) O(6) 107.0(3) ? . . .
O(8) P(2) O(7) 104.7(3) ? . . .
P(2) O(8) C(49) 123.7(6) ? . . .
O(4) C(43) C(44) 116(1) ? . . .
O(4) C(43) C(48) 122.9(9) ? . . .
O(8) C(49) C(50) 117.5(9) ? . . .
O(8) C(49) C(54) 123.3(9) ? . . .
C(5) N(1) C(1) 119.7(9) ? . . .
N(1) C(1) C(2) 122(1) ? . . .
N(1) C(5) C(4) 123(1) ? . . .
N(1) C(5) C(6) 117.2(9) ? . . .
N(2) C(6) C(5) 109.6(9) ? . . .
C(8) N(2) C(6) 110.3(8) ? . . .
C(7) N(2) C(6) 109.0(9) ? . . .
C(8) N(2) C(7) 110.9(8) ? . . .
N(2) C(8) C(9) 110.6(8) ? . . .
N(3) C(9) C(8) 115.1(9) ? . . .
N(3) C(9) C(10) 122(1) ? . . .
C(13) N(3) C(9) 118.0(9) ? . . .
N(3) C(13) C(12) 120(1) ? . . .
N(3) C(13) C(14) 118.1(9) ? . . .
N(4) C(16) C(15) 117.3(9) ? . . .
N(4) C(16) C(17) 121.6(9) ? . . .
C(20) N(4) C(16) 118.9(8) ? . . .
N(4) C(20) C(21) 115.6(8) ? . . .
N(4) C(20) C(19) 120(1) ? . . .
N(5) C(21) C(20) 109.9(8) ? . . .
C(22) N(5) C(21) 111.1(8) ? . . .
C(23) N(5) C(21) 112.4(8) ? . . .
C(23) N(5) C(22) 109.2(9) ? . . .
N(5) C(23) C(24) 111.9(9) ? . . .
N(6) C(24) C(23) 115.6(9) ? . . .
N(6) C(24) C(25) 121(1) ? . . .
C(28) N(6) C(24) 118.3(9) ? . . .
N(6) C(28) C(27) 121(1) ? . . .
C(33) N(7) C(29) 117.6(9) ? . . .
N(7) C(29) C(30) 121(1) ? . . .
N(7) C(33) C(34) 114.3(9) ? . . .
N(7) C(33) C(32) 124(1) ? . . .
N(8) C(34) C(33) 108.8(9) ? . . .
C(36) N(8) C(34) 111.0(8) ? . . .
C(35) N(8) C(34) 110.8(8) ? . . .
C(36) N(8) C(35) 111.4(7) ? . . .
N(8) C(36) C(37) 112.2(7) ? . . .
N(9) C(37) C(36) 116.9(9) ? . . .
N(9) C(37) C(38) 123.3(9) ? . . .
C(41) N(9) C(37) 119.7(8) ? . . .
N(9) C(41) C(40) 120.0(9) ? . . .
N(9) C(41) C(42) 118.9(8) ? . . .
C(1) C(2) C(3) 115(1) ? . . .
C(2) C(3) C(4) 122(1) ? . . .
C(3) C(4) C(5) 116(1) ? . . .
C(4) C(5) C(6) 118(1) ? . . .
C(8) C(9) C(10) 121(1) ? . . .
C(9) C(10) C(11) 118(1) ? . . .
C(10) C(11) C(12) 119(1) ? . . .
C(11) C(12) C(13) 119(1) ? . . .
C(12) C(13) C(14) 121(1) ? . . .
C(13) C(14) C(15) 110.0(8) ? . . .
C(14) C(15) C(16) 111.0(8) ? . . .
C(15) C(16) C(17) 121(1) ? . . .
C(16) C(17) C(18) 119(1) ? . . .
C(17) C(18) C(19) 118(1) ? . . .
C(18) C(19) C(20) 120(1) ? . . .
C(19) C(20) C(21) 123.8(9) ? . . .
C(23) C(24) C(25) 123(1) ? . . .
C(24) C(25) C(26) 119(1) ? . . .
C(25) C(26) C(27) 119(1) ? . . .
C(26) C(27) C(28) 120(1) ? . . .
C(29) C(30) C(31) 119(1) ? . . .
C(30) C(31) C(32) 120(1) ? . . .
C(31) C(32) C(33) 115(1) ? . . .
C(32) C(33) C(34) 120(1) ? . . .
C(36) C(37) C(38) 119.7(9) ? . . .
C(37) C(38) C(39) 118(1) ? . . .
C(38) C(39) C(40) 118(1) ? . . .
C(39) C(40) C(41) 119(1) ? . . .
C(40) C(41) C(42) 121.0(9) ? . . .
C(41) C(42) C(42) 112.1(8) ? . . 55607
C(42) C(42) C(41) 112.1(8) ? . 55607 55607
C(48) C(43) C(44) 121(1) ? . . .
C(43) C(44) C(45) 122(1) ? . . .
C(43) C(48) C(47) 118(1) ? . . .
C(44) C(45) C(46) 118(1) ? . . .
C(45) C(46) C(47) 118(1) ? . . .
C(46) C(47) C(48) 121(1) ? . . .
C(54) C(49) C(50) 118(1) ? . . .
C(49) C(50) C(51) 119(1) ? . . .
C(49) C(54) C(53) 120(1) ? . . .
C(50) C(51) C(52) 121(1) ? . . .
C(51) C(52) C(53) 118(1) ? . . .
C(52) C(53) C(54) 121(1) ? . . .

loop_
_geom_bond_atom_site_label_1
_geom_bond_atom_site_label_2
_geom_bond_distance
_geom_bond_publ_flag
_geom_bond_site_symmetry_1
_geom_bond_site_symmetry_2
Cu(1) O(1) 1.930(6) ? . .
Cu(1) O(5) 1.928(6) ? . .
Cu(1) N(1) 2.017(8) ? . .
Cu(1) N(2) 2.057(8) ? . .
Cu(1) N(3) 2.286(8) ? . .
Cu(2) O(2) 1.931(6) ? . .
Cu(2) O(6) 1.943(6) ? . .
Cu(2) N(4) 2.320(8) ? . .
Cu(2) N(5) 2.078(8) ? . .
Cu(2) N(6) 2.003(7) ? . .
Cu(3) O(3) 1.910(6) ? . .
Cu(3) O(7) 1.966(6) ? . .
Cu(3) N(7) 2.042(8) ? . .
Cu(3) N(8) 2.047(8) ? . .
Cu(3) N(9) 2.257(8) ? . .
Cl(1) O(9) 1.41(1) ? . .
Cl(1) O(10) 1.40(1) ? . .
Cl(1) O(11) 1.42(1) ? . .
Cl(1) O(12) 1.400(8) ? . .
Cl(2) O(13) 1.36(1) ? . .
Cl(2) O(14) 1.35(1) ? . .
Cl(2) O(14) 1.35(1) ? . 65502
Cl(2) O(15) 1.71(3) ? . .
Cl(2) O(15) 1.71(3) ? . 65502
Cl(3) O(16) 1.56(2) ? . .
Cl(3) O(16) 1.56(2) ? . 55502
Cl(3) O(17) 1.40(2) ? . .
Cl(3) O(18) 1.39(2) ? . .
Cl(3) O(18) 1.39(2) ? . 55502
P(1) O(1) 1.511(7) ? . .
P(1) O(2) 1.504(7) ? . .
P(1) O(3) 1.517(7) ? . .
P(1) O(4) 1.622(6) ? . .
P(2) O(5) 1.516(6) ? . .
P(2) O(6) 1.511(6) ? . .
P(2) O(7) 1.510(7) ? . .
P(2) O(8) 1.638(6) ? . .
O(4) C(43) 1.35(1) ? . .
O(8) C(49) 1.37(1) ? . .
O(16) Cl(3) 1.56(2) ? . .
O(16) Cl(3) 1.56(2) ? . 55502
N(1) C(1) 1.34(1) ? . .
N(1) C(5) 1.31(1) ? . .
N(2) C(6) 1.50(1) ? . .
N(2) C(7) 1.51(1) ? . .
N(2) C(8) 1.46(1) ? . .
N(3) C(9) 1.35(1) ? . .
N(3) C(13) 1.32(1) ? . .
N(4) C(16) 1.35(1) ? . .
N(4) C(20) 1.35(1) ? . .
N(5) C(21) 1.49(1) ? . .
N(5) C(22) 1.48(1) ? . .
N(5) C(23) 1.46(1) ? . .
N(6) C(24) 1.34(2) ? . .
N(6) C(28) 1.34(1) ? . .
N(7) C(29) 1.32(1) ? . .
N(7) C(33) 1.33(1) ? . .
N(8) C(34) 1.49(1) ? . .
N(8) C(35) 1.51(1) ? . .
N(8) C(36) 1.46(1) ? . .
N(9) C(37) 1.33(1) ? . .
N(9) C(41) 1.33(1) ? . .
C(1) C(2) 1.36(2) ? . .
C(2) C(3) 1.44(2) ? . .
C(3) C(4) 1.34(2) ? . .
C(4) C(5) 1.37(2) ? . .
C(5) C(6) 1.49(1) ? . .
C(8) C(9) 1.56(2) ? . .
C(9) C(10) 1.37(2) ? . .
C(10) C(11) 1.35(2) ? . .
C(11) C(12) 1.35(2) ? . .
C(12) C(13) 1.41(2) ? . .
C(13) C(14) 1.49(1) ? . .
C(14) C(15) 1.51(2) ? . .
C(15) C(16) 1.55(1) ? . .
C(16) C(17) 1.39(2) ? . .
C(17) C(18) 1.34(2) ? . .
C(18) C(19) 1.39(2) ? . .
C(19) C(18) 1.39(2) ? . .
C(19) C(20) 1.38(1) ? . .
C(20) C(19) 1.38(1) ? . .
C(20) C(21) 1.47(2) ? . .
C(23) C(24) 1.51(1) ? . .
C(24) C(25) 1.42(2) ? . .
C(25) C(26) 1.33(2) ? . .
C(26) C(27) 1.35(3) ? . .
C(27) C(28) 1.37(2) ? . .
C(29) C(30) 1.34(2) ? . .
C(30) C(31) 1.36(2) ? . .
C(31) C(32) 1.34(2) ? . .
C(32) C(33) 1.36(2) ? . .
C(33) C(34) 1.52(1) ? . .
C(36) C(37) 1.50(1) ? . .
C(37) N(9) 1.33(1) ? . .
C(37) C(36) 1.50(1) ? . .
C(37) C(38) 1.37(2) ? . .
C(38) C(37) 1.37(2) ? . .
C(38) C(39) 1.35(2) ? . .
C(39) C(40) 1.41(2) ? . .
C(40) C(41) 1.39(1) ? . .
C(41) C(42) 1.50(1) ? . .
C(42) C(42) 1.53(1) ? . 55607
C(43) C(44) 1.34(2) ? . .
C(43) C(48) 1.37(2) ? . .
C(44) C(45) 1.37(2) ? . .
C(45) C(46) 1.42(3) ? . .
C(46) C(47) 1.39(2) ? . .
C(47) C(48) 1.39(2) ? . .
C(49) C(50) 1.38(1) ? . .
C(49) C(54) 1.34(1) ? . .
C(50) C(51) 1.38(2) ? . .
C(51) C(52) 1.36(2) ? . .
C(52) C(53) 1.33(2) ? . .
C(53) C(54) 1.39(2) ? . .

loop_
_geom_contact_atom_site_label_1
_geom_contact_atom_site_label_2
_geom_contact_distance
_geom_contact_publ_flag
_geom_contact_site_symmetry_1
_geom_contact_site_symmetry_2
Cu(1) Cu(2) 4.710(2) ? . .
Cu(1) Cu(3) 4.188(2) ? . .
Cu(2) Cu(3) 4.644(2) ? . .

loop_
_geom_torsion_atom_site_label_1
_geom_torsion_atom_site_label_2
_geom_torsion_atom_site_label_3
_geom_torsion_atom_site_label_4
_geom_torsion
_geom_torsion_publ_flag
_geom_torsion_site_symmetry_1
_geom_torsion_site_symmetry_2
_geom_torsion_site_symmetry_3
_geom_torsion_site_symmetry_4
O(5) Cu(1) O(1) P(1) -8.7(7) ? . . . .
N(1) Cu(1) O(1) P(1) 100.3(6) ? . . . .
N(2) Cu(1) O(1) P(1) 177.3(6) ? . . . .
N(3) Cu(1) O(1) P(1) -125.6(6) ? . . . .
O(1) Cu(1) O(5) P(2) -58.3(4) ? . . . .
N(1) Cu(1) O(5) P(2) -151.4(4) ? . . . .
N(3) Cu(1) O(5) P(2) 103.5(4) ? . . . .
O(1) Cu(1) N(1) C(2) -108.4(9) ? . . . .
O(1) Cu(1) N(1) C(6) 69.0(7) ? . . . .
O(5) Cu(1) N(1) C(2) -10.8(9) ? . . . .
O(5) Cu(1) N(1) C(6) 166.6(6) ? . . . .
N(2) Cu(1) N(1) C(2) 165.2(9) ? . . . .
N(2) Cu(1) N(1) C(6) -17.5(7) ? . . . .
N(3) Cu(1) N(1) C(2) 86.5(9) ? . . . .
N(3) Cu(1) N(1) C(6) -96.1(7) ? . . . .
O(1) Cu(1) N(2) C(7) -56.9(6) ? . . . .
O(1) Cu(1) N(2) C(8) 66.3(7) ? . . . .
O(1) Cu(1) N(2) C(9) -177.4(7) ? . . . .
N(1) Cu(1) N(2) C(7) 34.6(6) ? . . . .
N(1) Cu(1) N(2) C(8) 157.7(7) ? . . . .
N(1) Cu(1) N(2) C(9) -85.9(7) ? . . . .
N(3) Cu(1) N(2) C(7) 140.3(7) ? . . . .
N(3) Cu(1) N(2) C(8) -96.6(7) ? . . . .
N(3) Cu(1) N(2) C(9) 19.8(6) ? . . . .
O(1) Cu(1) N(3) C(10) -67(1) ? . . . .
O(1) Cu(1) N(3) C(14) 107(1) ? . . . .
O(5) Cu(1) N(3) C(10) 175.0(8) ? . . . .
O(5) Cu(1) N(3) C(14) -9(1) ? . . . .
N(1) Cu(1) N(3) C(10) 65.2(8) ? . . . .
N(1) Cu(1) N(3) C(14) -119.7(9) ? . . . .
N(2) Cu(1) N(3) C(10) -9.5(8) ? . . . .
N(2) Cu(1) N(3) C(14) 165(1) ? . . . .
O(6) Cu(2) O(2) P(1) -36.0(6) ? . . . .
N(4) Cu(2) O(2) P(1) -133.8(5) ? . . . .
N(6) Cu(2) O(2) P(1) 121.5(5) ? . . . .
O(2) Cu(2) O(6) P(2) -35.1(5) ? . . . .
N(4) Cu(2) O(6) P(2) 73.8(5) ? . . . .
N(5) Cu(2) O(6) P(2) 149.9(5) ? . . . .
N(6) Cu(2) O(6) P(2) -142.1(3) ? . . . .
O(2) Cu(2) N(4) C(16) -16.7(9) ? . . . .
O(2) Cu(2) N(4) C(20) 170.8(6) ? . . . .
O(6) Cu(2) N(4) C(16) -115.9(9) ? . . . .
O(6) Cu(2) N(4) C(20) 71.6(6) ? . . . .
N(5) Cu(2) N(4) C(16) 155.9(9) ? . . . .
N(5) Cu(2) N(4) C(20) -16.7(6) ? . . . .
N(6) Cu(2) N(4) C(16) 78.1(9) ? . . . .
N(6) Cu(2) N(4) C(20) -94.5(6) ? . . . .
O(6) Cu(2) N(5) C(21) -59.0(6) ? . . . .
O(6) Cu(2) N(5) C(22) 61.7(7) ? . . . .
O(6) Cu(2) N(5) C(23) -178.1(7) ? . . . .
N(4) Cu(2) N(5) C(21) 36.4(6) ? . . . .
N(4) Cu(2) N(5) C(22) 157.1(7) ? . . . .
N(4) Cu(2) N(5) C(23) -82.7(7) ? . . . .
N(6) Cu(2) N(5) C(21) 143.0(7) ? . . . .
N(6) Cu(2) N(5) C(22) -96.3(7) ? . . . .
N(6) Cu(2) N(5) C(23) 23.9(7) ? . . . .
O(2) Cu(2) N(6) C(24) 171.1(8) ? . . . .
O(2) Cu(2) N(6) C(28) -12.0(9) ? . . . .
O(6) Cu(2) N(6) C(24) -80(1) ? . . . .
O(6) Cu(2) N(6) C(28) 96(1) ? . . . .
N(4) Cu(2) N(6) C(24) 62.5(8) ? . . . .
N(4) Cu(2) N(6) C(28) -120.6(9) ? . . . .
N(5) Cu(2) N(6) C(24) -11.1(7) ? . . . .
N(5) Cu(2) N(6) C(28) 165.9(9) ? . . . .
O(7) Cu(3) O(4) P(1) -44.8(5) ? . . . .
N(7) Cu(3) O(4) P(1) -141.9(4) ? . . . .
N(9) Cu(3) O(4) P(1) 105.3(5) ? . . . .
O(4) Cu(3) O(7) P(2) -24.4(6) ? . . . .
N(7) Cu(3) O(7) P(2) 80.5(6) ? . . . .
N(8) Cu(3) O(7) P(2) 158.3(6) ? . . . .
N(9) Cu(3) O(7) P(2) -131.7(4) ? . . . .
O(4) Cu(3) N(7) C(30) -2.3(8) ? . . . .
O(4) Cu(3) N(7) C(34) 165.2(6) ? . . . .
O(7) Cu(3) N(7) C(30) -101.9(8) ? . . . .
O(7) Cu(3) N(7) C(34) 65.6(6) ? . . . .
N(8) Cu(3) N(7) C(30) 170.6(8) ? . . . .
N(8) Cu(3) N(7) C(34) -21.9(6) ? . . . .
N(9) Cu(3) N(7) C(30) 95.5(8) ? . . . .
N(9) Cu(3) N(7) C(34) -97.0(6) ? . . . .
O(7) Cu(3) N(8) C(35) -61.4(6) ? . . . .
O(7) Cu(3) N(8) C(36) 60.1(7) ? . . . .
O(7) Cu(3) N(8) C(37) -179.4(6) ? . . . .
N(7) Cu(3) N(8) C(35) 33.9(6) ? . . . .
N(7) Cu(3) N(8) C(36) 155.5(7) ? . . . .
N(7) Cu(3) N(8) C(37) -84.1(6) ? . . . .
N(9) Cu(3) N(8) C(35) 148.5(6) ? . . . .
N(9) Cu(3) N(8) C(36) -90.0(7) ? . . . .
N(9) Cu(3) N(8) C(37) 30.4(6) ? . . . .
O(4) Cu(3) N(9) C(38) 165.6(8) ? . . . .
O(4) Cu(3) N(9) C(42) -19(1) ? . . . .
O(7) Cu(3) N(9) C(38) -85(1) ? . . . .
O(7) Cu(3) N(9) C(42) 89(1) ? . . . .
N(7) Cu(3) N(9) C(38) 59.7(9) ? . . . .
N(7) Cu(3) N(9) C(42) -125.3(9) ? . . . .
N(8) Cu(3) N(9) C(38) -13.4(8) ? . . . .
N(8) Cu(3) N(9) C(42) 161(1) ? . . . .
O(2) P(1) O(1) Cu(1) -38.4(7) ? . . . .
O(3) P(1) O(1) Cu(1) -155.7(5) ? . . . .
O(4) P(1) O(1) Cu(1) 93.8(6) ? . . . .
O(1) P(1) O(2) Cu(2) 110.0(5) ? . . . .
O(3) P(1) O(2) Cu(2) -133.6(5) ? . . . .
O(4) P(1) O(2) Cu(2) -22.0(7) ? . . . .
O(1) P(1) O(3) C(43) 64.1(8) ? . . . .
O(2) P(1) O(3) C(43) -57.8(9) ? . . . .
O(4) P(1) O(3) C(43) -177.4(8) ? . . . .
O(1) P(1) O(4) Cu(3) -18.7(6) ? . . . .
O(2) P(1) O(4) Cu(3) 113.6(4) ? . . . .
O(3) P(1) O(4) Cu(3) -131.6(4) ? . . . .
O(6) P(2) O(5) Cu(1) 122.0(4) ? . . . .
O(7) P(2) O(5) Cu(1) -10.7(5) ? . . . .
O(8) P(2) O(5) Cu(1) -123.0(4) ? . . . .
O(5) P(2) O(6) Cu(2) -22.7(6) ? . . . .
O(7) P(2) O(6) Cu(2) 109.3(5) ? . . . .
O(8) P(2) O(6) Cu(2) -134.6(4) ? . . . .
O(5) P(2) O(7) Cu(3) 101.7(5) ? . . . .
O(6) P(2) O(7) Cu(3) -30.8(7) ? . . . .
O(8) P(2) O(7) Cu(3) -148.0(5) ? . . . .
O(5) P(2) O(8) C(49) 171.9(7) ? . . . .
O(6) P(2) O(8) C(49) -68.2(7) ? . . . .
O(7) P(2) O(8) C(49) 53.9(7) ? . . . .
P(1) O(3) C(43) C(44) -178(1) ? . . . .
P(1) O(3) C(43) C(48) 6(1) ? . . . .
P(2) O(8) C(49) C(50) -127.6(9) ? . . . .
P(2) O(8) C(49) C(54) 60(1) ? . . . .
Cu(1) N(1) C(2) C(1) 0(1) ? . . . .
Cu(1) N(1) C(2) C(3) 178.2(8) ? . . . .
C(6) N(1) C(2) C(1) -176.7(9) ? . . . .
C(6) N(1) C(2) C(3) 0(1) ? . . . .
Cu(1) N(1) C(6) C(5) -179.5(8) ? . . . .
Cu(1) N(1) C(6) C(7) -3(1) ? . . . .
C(2) N(1) C(6) C(5) -1(1) ? . . . .
C(2) N(1) C(6) C(7) 174.6(8) ? . . . .
Cu(1) N(2) C(7) C(6) -46(1) ? . . . .
C(8) N(2) C(7) C(6) -167.1(8) ? . . . .
C(9) N(2) C(7) C(6) 72(1) ? . . . .
Cu(1) N(2) C(9) C(10) -26(1) ? . . . .
C(7) N(2) C(9) C(10) -146.8(9) ? . . . .
C(8) N(2) C(9) C(10) 89(1) ? . . . .
Cu(1) N(3) C(10) C(9) -3(1) ? . . . .
Cu(1) N(3) C(10) C(11) 179(1) ? . . . .
C(14) N(3) C(10) C(9) -179(1) ? . . . .
C(14) N(3) C(10) C(11) 4(1) ? . . . .
Cu(1) N(3) C(14) C(13) -178(1) ? . . . .
C(10) N(3) C(14) C(13) -3(2) ? . . . .
Cu(2) N(4) C(16) C(15) 13(1) ? . . . .
Cu(2) N(4) C(16) C(17) -171.7(9) ? . . . .
C(20) N(4) C(16) C(15) -174.7(9) ? . . . .
C(20) N(4) C(16) C(17) 0(1) ? . . . .
Cu(2) N(4) C(20) C(19) 174.8(9) ? . . . .
Cu(2) N(4) C(20) C(21) -8(1) ? . . . .
C(16) N(4) C(20) C(19) 1(1) ? . . . .
C(16) N(4) C(20) C(21) 177.7(8) ? . . . .
Cu(2) N(5) C(21) C(20) -53.5(9) ? . . . .
C(22) N(5) C(21) C(20) -171.8(8) ? . . . .
C(23) N(5) C(21) C(20) 62(1) ? . . . .
Cu(2) N(5) C(23) C(24) -31(1) ? . . . .
C(21) N(5) C(23) C(24) -146.8(9) ? . . . .
C(22) N(5) C(23) C(24) 86(1) ? . . . .
Cu(2) N(6) C(24) C(23) -3(1) ? . . . .
Cu(2) N(6) C(24) C(25) -179.5(9) ? . . . .
C(28) N(6) C(24) C(23) 179(1) ? . . . .
C(28) N(6) C(24) C(25) 3(1) ? . . . .
Cu(2) N(6) C(28) C(27) 179(1) ? . . . .
C(24) N(6) C(28) C(27) -4(1) ? . . . .
Cu(3) N(7) C(30) C(29) -13(1) ? . . . .
Cu(3) N(7) C(30) C(31) 171.9(7) ? . . . .
C(34) N(7) C(30) C(29) -179.9(6) ? . . . .
C(34) N(7) C(30) C(31) 5(1) ? . . . .
Cu(3) N(7) C(34) C(33) -174.2(9) ? . . . .
Cu(3) N(7) C(34) C(35) 4(1) ? . . . .
C(30) N(7) C(34) C(33) -4(1) ? . . . .
C(30) N(7) C(34) C(35) 173.8(8) ? . . . .
Cu(3) N(8) C(35) C(34) -42.2(9) ? . . . .
C(36) N(8) C(35) C(34) -162.1(8) ? . . . .
C(37) N(8) C(35) C(34) 73(1) ? . . . .
Cu(3) N(8) C(37) C(38) -42(1) ? . . . .
C(35) N(8) C(37) C(38) -159.5(8) ? . . . .
C(36) N(8) C(37) C(38) 76(1) ? . . . .
Cu(3) N(9) C(38) C(37) -8(1) ? . . . .
Cu(3) N(9) C(38) C(39) 177(1) ? . . . .
C(42) N(9) C(38) C(37) 176.5(9) ? . . . .
C(42) N(9) C(38) C(39) 2(1) ? . . . .
Cu(3) N(9) C(42) C(41) -173(1) ? . . . .
C(38) N(9) C(42) C(41) 1(1) ? . . . .
C(15) C(1) C(2) N(1) 98(1) ? . . . .
C(15) C(1) C(2) C(3) -79(1) ? . . . .
C(2) C(1) C(15) C(16) -175.8(9) ? . . . .
N(1) C(2) C(3) C(4) 0(1) ? . . . .
C(1) C(2) C(3) C(4) 178(1) ? . . . .
C(2) C(3) C(4) C(5) -1(1) ? . . . .
C(3) C(4) C(5) C(6) 0(1) ? . . . .
C(4) C(5) C(6) N(1) 1(1) ? . . . .
C(4) C(5) C(6) C(7) -175(1) ? . . . .
N(1) C(6) C(7) N(2) 32(1) ? . . . .
C(5) C(6) C(7) N(2) -151(1) ? . . . .
N(2) C(9) C(10) N(3) 21(1) ? . . . .
N(2) C(9) C(10) C(11) -161(1) ? . . . .
N(3) C(10) C(11) C(12) -5(2) ? . . . .
C(9) C(10) C(11) C(12) 178(1) ? . . . .
C(10) C(11) C(12) C(13) 6(2) ? . . . .
C(11) C(12) C(13) C(14) -6(3) ? . . . .
C(12) C(13) C(14) N(3) 4(2) ? . . . .
C(1) C(15) C(16) N(4) 110(1) ? . . . .
C(1) C(15) C(16) C(17) -64(1) ? . . . .
N(4) C(16) C(17) C(18) 0(1) ? . . . .
C(15) C(16) C(17) C(18) 174(1) ? . . . .
C(16) C(17) C(18) C(19) 0(1) ? . . . .
C(17) C(18) C(19) C(20) 1(2) ? . . . .
C(18) C(19) C(20) N(4) -1(1) ? . . . .
C(18) C(19) C(20) C(21) -178(1) ? . . . .
N(4) C(20) C(21) N(5) 41(1) ? . . . .
C(19) C(20) C(21) N(5) -141.9(9) ? . . . .
N(5) C(23) C(24) N(6) 25(1) ? . . . .
N(5) C(23) C(24) C(25) -159(1) ? . . . .
N(6) C(24) C(25) C(26) 0(1) ? . . . .
C(23) C(24) C(25) C(26) -174(1) ? . . . .
C(24) C(25) C(26) C(27) -4(2) ? . . . .
C(25) C(26) C(27) C(28) 3(2) ? . . . .
C(26) C(27) C(28) N(6) 0(1) ? . . . .
N(7) C(30) C(31) C(32) -2(1) ? . . . .
C(29) C(30) C(31) C(32) -176(1) ? . . . .
C(30) C(31) C(32) C(33) -1(1) ? . . . .
C(31) C(32) C(33) C(34) 2(1) ? . . . .
C(32) C(33) C(34) N(7) 0(1) ? . . . .
C(32) C(33) C(34) C(35) -177(1) ? . . . .
N(7) C(34) C(35) N(8) 24(1) ? . . . .
C(33) C(34) C(35) N(8) -157.2(9) ? . . . .
N(8) C(37) C(38) N(9) 34(1) ? . . . .
N(8) C(37) C(38) C(39) -151(1) ? . . . .
N(9) C(38) C(39) C(40) -2(2) ? . . . .
C(37) C(38) C(39) C(40) -176(1) ? . . . .
C(38) C(39) C(40) C(41) 0(1) ? . . . .
C(39) C(40) C(41) C(42) 3(2) ? . . . .
C(40) C(41) C(42) N(9) -4(2) ? . . . .
O(3) C(43) C(44) C(45) 176(1) ? . . . .
C(48) C(43) C(44) C(45) -8(2) ? . . . .
O(3) C(43) C(48) C(47) 175(1) ? . . . .
C(44) C(43) C(48) C(47) 1(2) ? . . . .
C(43) C(44) C(45) C(46) 9(3) ? . . . .
C(44) C(45) C(46) C(47) -2(3) ? . . . .
C(45) C(46) C(47) C(48) -4(3) ? . . . .
C(46) C(47) C(48) C(43) 4(2) ? . . . .
O(8) C(49) C(50) C(51) -174(1) ? . . . .
C(54) C(49) C(50) C(51) -1(1) ? . . . .
O(8) C(49) C(54) C(53) 176(1) ? . . . .
C(50) C(49) C(54) C(53) 4(1) ? . . . .
C(49) C(50) C(51) C(52) 0(1) ? . . . .
C(50) C(51) C(52) C(53) -1(2) ? . . . .
C(51) C(52) C(53) C(54) 3(2) ? . . . .
C(52) C(53) C(54) C(49) -5(1) ? . . . .
